data_4316594
loop_
_publ_author_name
'Ana de Bettencourt-Dias'
'Patrick S. Barber'
'Subha Viswanathan'
'Daniel T. de Lill'
'Alexandra Rollett'
'George Ling'
'Sultan Altun'

_publ_contact_author_address
;Department of Chemistry
University of Nevada, Reno
Reno, NV 89557-0216
;
_publ_contact_author_email abd@unr.edu
_publ_contact_author_fax 1(775)7846804
_publ_contact_author_name 'Ana de Bettencourt-Dias'
_publ_contact_author_phone 1(775)6828421
_publ_section_title
;
 Para-Derivatized Pybox Ligands As Sensitizers in Highly Luminescent
 Ln(III) Complexes
;
_journal_name_full 'Inorganic Chemistry'
_journal_page_first 8848
_journal_page_last 8861
_journal_paper_doi 10.1021/ic101034y
_journal_volume 49
_journal_year 2010
_chemical_formula_sum 'C77 H88 Cl10 Eu2 N24 O36'
_chemical_formula_weight 2584.13
_chemical_name_systematic
; 
 ? 
;
_space_group_IT_number 14
_symmetry_cell_setting monoclinic
_symmetry_space_group_name_Hall '-P 2yn'
_symmetry_space_group_name_H-M 'P 1 21/n 1'
_atom_sites_solution_hydrogens geom
_atom_sites_solution_primary direct
_atom_sites_solution_secondary difmap
_audit_creation_method SHELXL-97
_cell_angle_alpha 90.00
_cell_angle_beta 95.3670(10)
_cell_angle_gamma 90.00
_cell_formula_units_Z 2
_cell_length_a 14.3699(10)
_cell_length_b 13.4059(9)
_cell_length_c 25.8766(18)
_cell_measurement_reflns_used 9901
_cell_measurement_temperature 100(2)
_cell_measurement_theta_max 32.56
_cell_measurement_theta_min 2.18
_cell_volume 4963.1(6)
_computing_cell_refinement 'Bruker SMART (Bruker, 2001)'
_computing_data_collection 'Bruker SMART (Bruker, 2001)'
_computing_data_reduction 'Bruker SAINT (Bruker, 2001)'
_computing_molecular_graphics 'DIAMOND (Brandenburg, 1999)'
_computing_publication_material 'Bruker SHELXTL (Bruker, 2001)'
_computing_structure_refinement 'SHELXL-97 (Sheldrick, 2008)'
_computing_structure_solution 'SHELXS-97 (Sheldrick, 2008)'
_diffrn_ambient_temperature 100(2)
_diffrn_measured_fraction_theta_full 0.999
_diffrn_measured_fraction_theta_max 0.999
_diffrn_measurement_device_type 'Bruker APEX CCD'
_diffrn_measurement_method 'phi and omega scans'
_diffrn_radiation_monochromator graphite
_diffrn_radiation_source 'fine-focus sealed tube'
_diffrn_radiation_type MoK\a
_diffrn_radiation_wavelength 0.71073
_diffrn_reflns_av_R_equivalents 0.0525
_diffrn_reflns_av_sigmaI/netI 0.0506
_diffrn_reflns_limit_h_max 20
_diffrn_reflns_limit_h_min -20
_diffrn_reflns_limit_k_max 18
_diffrn_reflns_limit_k_min -18
_diffrn_reflns_limit_l_max 36
_diffrn_reflns_limit_l_min -36
_diffrn_reflns_number 65992
_diffrn_reflns_theta_full 30.00
_diffrn_reflns_theta_max 30.00
_diffrn_reflns_theta_min 1.69
_exptl_absorpt_coefficient_mu 1.618
_exptl_absorpt_correction_T_max 0.9381
_exptl_absorpt_correction_T_min 0.3971
_exptl_absorpt_correction_type multi-scan
_exptl_absorpt_process_details 'Bruker SADABS (Bruker 2005)'
_exptl_crystal_colour colorless
_exptl_crystal_density_diffrn 1.729
_exptl_crystal_density_method 'not measured'
_exptl_crystal_description plate
_exptl_crystal_F_000 2604
_exptl_crystal_size_max 0.70
_exptl_crystal_size_mid 0.50
_exptl_crystal_size_min 0.04
_refine_diff_density_max 2.243
_refine_diff_density_min -2.219
_refine_diff_density_rms 0.125
_refine_ls_extinction_method none
_refine_ls_goodness_of_fit_ref 1.071
_refine_ls_hydrogen_treatment constr
_refine_ls_matrix_type full
_refine_ls_number_parameters 679
_refine_ls_number_reflns 14461
_refine_ls_number_restraints 2
_refine_ls_restrained_S_all 1.078
_refine_ls_R_factor_all 0.0655
_refine_ls_R_factor_gt 0.0471
_refine_ls_shift/su_max 0.005
_refine_ls_shift/su_mean 0.000
_refine_ls_structure_factor_coef Fsqd
_refine_ls_weighting_details 'calc w=1/[\s^2^(Fo^2^)+(0.0437P)^2^+7.1579P] where P=(Fo^2^+2Fc^2^)/3'
_refine_ls_weighting_scheme calc
_refine_ls_wR_factor_gt 0.0992
_refine_ls_wR_factor_ref 0.1067
_reflns_number_gt 11507
_reflns_number_total 14461
_reflns_threshold_expression >2sigma(I)
_cod_data_source_file ic101034y_si_002_3.cif
_cod_data_source_block pyboxome3eu_gl_062309
_cod_database_code 4316594

loop_
_symmetry_equiv_pos_as_xyz
'x, y, z'
'-x+1/2, y+1/2, -z+1/2'
'-x, -y, -z'
'x-1/2, -y-1/2, z-1/2'

loop_
_atom_site_label
_atom_site_type_symbol
_atom_site_fract_x
_atom_site_fract_y
_atom_site_fract_z
_atom_site_U_iso_or_equiv
_atom_site_adp_type
_atom_site_occupancy
_atom_site_symmetry_multiplicity
_atom_site_calc_flag
_atom_site_refinement_flags
_atom_site_disorder_assembly
_atom_site_disorder_group
Eu1 Eu 0.521131(11) 0.134702(12) 0.825400(6) 0.01460(5) Uani 1 1 d . . .
C1 C 0.2759(2) 0.0888(3) 0.77879(15) 0.0249(7) Uani 1 1 d . . .
H1A H 0.2863 0.0163 0.7749 0.030 Uiso 1 1 calc R . .
H1B H 0.2778 0.1214 0.7446 0.030 Uiso 1 1 calc R . .
C2 C 0.1829(3) 0.1087(3) 0.80086(16) 0.0302(9) Uani 1 1 d . . .
H2A H 0.1397 0.1454 0.7756 0.036 Uiso 1 1 calc R . .
H2B H 0.1529 0.0454 0.8100 0.036 Uiso 1 1 calc R . .
C3 C 0.3014(2) 0.1736(3) 0.85210(14) 0.0200(7) Uani 1 1 d . . .
C4 C 0.3493(2) 0.2241(2) 0.89709(13) 0.0189(7) Uani 1 1 d . . .
C5 C 0.3036(3) 0.2710(3) 0.93502(15) 0.0249(8) Uani 1 1 d . . .
H5 H 0.2373 0.2729 0.9331 0.030 Uiso 1 1 calc R . .
C6 C 0.3579(3) 0.3155(3) 0.97612(15) 0.0280(8) Uani 1 1 d . . .
C7 C 0.4544(3) 0.3126(3) 0.97741(14) 0.0241(7) Uani 1 1 d . . .
H7 H 0.4928 0.3430 1.0049 0.029 Uiso 1 1 calc R . .
C8 C 0.4932(2) 0.2639(3) 0.93734(13) 0.0197(7) Uani 1 1 d . . .
C9 C 0.5947(2) 0.2566(3) 0.93383(13) 0.0203(7) Uani 1 1 d . . .
C10 C 0.7461(3) 0.2850(3) 0.95640(16) 0.0305(9) Uani 1 1 d . . .
H10A H 0.7825 0.2470 0.9842 0.037 Uiso 1 1 calc R . .
H10B H 0.7790 0.3485 0.9507 0.037 Uiso 1 1 calc R . .
C11 C 0.7326(2) 0.2239(3) 0.90607(15) 0.0248(8) Uani 1 1 d . . .
H11A H 0.7571 0.2602 0.8769 0.030 Uiso 1 1 calc R . .
H11B H 0.7646 0.1585 0.9103 0.030 Uiso 1 1 calc R . .
C12 C 0.4050(3) -0.0221(3) 0.92016(16) 0.0274(8) Uani 1 1 d . . .
H12A H 0.3473 -0.0314 0.8966 0.033 Uiso 1 1 calc R . .
H12B H 0.3948 0.0323 0.9449 0.033 Uiso 1 1 calc R . .
C13 C 0.4321(3) -0.1185(3) 0.9489(2) 0.0419(12) Uani 1 1 d . . .
H13A H 0.4320 -0.1094 0.9869 0.050 Uiso 1 1 calc R . .
H13B H 0.3885 -0.1731 0.9376 0.050 Uiso 1 1 calc R . .
C14 C 0.5464(2) -0.0672(3) 0.90196(13) 0.0203(7) Uani 1 1 d . . .
C15 C 0.6370(2) -0.0703(2) 0.88013(13) 0.0167(6) Uani 1 1 d . . .
C16 C 0.7045(2) -0.1416(3) 0.89430(13) 0.0188(6) Uani 1 1 d . . .
H16 H 0.6938 -0.1926 0.9185 0.023 Uiso 1 1 calc R . .
C17 C 0.7888(2) -0.1357(3) 0.87159(13) 0.0189(6) Uani 1 1 d . . .
C18 C 0.7987(2) -0.0620(2) 0.83412(13) 0.0178(6) Uani 1 1 d . . .
H18 H 0.8537 -0.0585 0.8165 0.021 Uiso 1 1 calc R . .
C19 C 0.7276(2) 0.0048(3) 0.82341(13) 0.0175(6) Uani 1 1 d . . .
C20 C 0.7331(2) 0.0900(3) 0.78788(13) 0.0205(7) Uani 1 1 d . . .
C21 C 0.7985(3) 0.1944(3) 0.73469(18) 0.0340(10) Uani 1 1 d . . .
H21A H 0.8025 0.1841 0.6971 0.041 Uiso 1 1 calc R . .
H21B H 0.8472 0.2428 0.7478 0.041 Uiso 1 1 calc R . .
C22 C 0.7013(3) 0.2310(3) 0.74517(15) 0.0244(8) Uani 1 1 d . . .
H22A H 0.7044 0.2985 0.7608 0.029 Uiso 1 1 calc R . .
H22B H 0.6588 0.2327 0.7128 0.029 Uiso 1 1 calc R . .
C23 C 0.5346(3) 0.4143(3) 0.83810(15) 0.0331(9) Uani 1 1 d . . .
H23A H 0.6004 0.4144 0.8534 0.040 Uiso 1 1 calc R . .
H23B H 0.4930 0.4197 0.8664 0.040 Uiso 1 1 calc R . .
C24 C 0.5168(3) 0.4998(3) 0.79926(15) 0.0315(9) Uani 1 1 d . . .
H24A H 0.4672 0.5446 0.8097 0.038 Uiso 1 1 calc R . .
H24B H 0.5745 0.5391 0.7965 0.038 Uiso 1 1 calc R . .
C25 C 0.4887(3) 0.3522(2) 0.76070(14) 0.0208(7) Uani 1 1 d . . .
C26 C 0.4660(2) 0.2834(3) 0.71768(14) 0.0188(7) Uani 1 1 d . . .
C27 C 0.4442(2) 0.3152(3) 0.66752(14) 0.0209(7) Uani 1 1 d . . .
H27 H 0.4402 0.3842 0.6594 0.025 Uiso 1 1 calc R . .
C28 C 0.4279(3) 0.2429(3) 0.62898(14) 0.0233(7) Uani 1 1 d . . .
C29 C 0.4357(3) 0.1426(3) 0.64257(14) 0.0227(7) Uani 1 1 d . . .
H29 H 0.4258 0.0918 0.6171 0.027 Uiso 1 1 calc R . .
C30 C 0.4583(2) 0.1192(2) 0.69398(13) 0.0189(7) Uani 1 1 d . . .
C31 C 0.4684(2) 0.0159(3) 0.71259(13) 0.0200(7) Uani 1 1 d . . .
C32 C 0.4608(3) -0.1495(3) 0.70760(16) 0.0313(9) Uani 1 1 d . . .
H32A H 0.5061 -0.1965 0.6942 0.038 Uiso 1 1 calc R . .
H32B H 0.3989 -0.1822 0.7063 0.038 Uiso 1 1 calc R . .
C33 C 0.4937(3) -0.1160(3) 0.76290(15) 0.0256(8) Uani 1 1 d . . .
H33A H 0.4528 -0.1435 0.7882 0.031 Uiso 1 1 calc R . .
H33B H 0.5588 -0.1375 0.7728 0.031 Uiso 1 1 calc R . .
C34 C 0.3638(3) 0.4142(4) 1.05326(18) 0.0449(12) Uani 1 1 d . . .
H34A H 0.4072 0.3684 1.0727 0.067 Uiso 1 1 calc R . .
H34B H 0.3211 0.4427 1.0767 0.067 Uiso 1 1 calc R . .
H34C H 0.3991 0.4679 1.0384 0.067 Uiso 1 1 calc R . .
C35 C 0.8558(3) -0.2659(3) 0.92494(16) 0.0321(9) Uani 1 1 d . . .
H35A H 0.8370 -0.2309 0.9555 0.048 Uiso 1 1 calc R . .
H35B H 0.9169 -0.2974 0.9335 0.048 Uiso 1 1 calc R . .
H35C H 0.8094 -0.3172 0.9142 0.048 Uiso 1 1 calc R . .
C36 C 0.4052(4) 0.3657(3) 0.56296(16) 0.0378(10) Uani 1 1 d . . .
H36A H 0.3588 0.4017 0.5813 0.057 Uiso 1 1 calc R . .
H36B H 0.3884 0.3705 0.5255 0.057 Uiso 1 1 calc R . .
H36C H 0.4670 0.3953 0.5716 0.057 Uiso 1 1 calc R . .
C37 C 0.0187(3) 0.1262(3) 0.92769(16) 0.0371(10) Uani 1 1 d . . .
H37A H -0.0176 0.0864 0.9510 0.045 Uiso 1 1 calc R . .
H37B H 0.0852 0.1062 0.9339 0.045 Uiso 1 1 calc R . .
C38 C 0.7150(3) 0.4492(5) 0.1138(2) 0.0659(19) Uani 1 1 d . . .
H38A H 0.7643 0.4640 0.0906 0.079 Uiso 1 1 calc R . .
H38B H 0.7284 0.3828 0.1295 0.079 Uiso 1 1 calc R . .
Cl1 Cl -0.02202(8) 0.10163(9) 0.86274(4) 0.0370(2) Uani 1 1 d . . .
Cl2 Cl 0.00760(14) 0.25369(11) 0.94163(6) 0.0726(5) Uani 1 1 d . . .
Cl3 Cl 0.71882(11) 0.53876(12) 0.16289(6) 0.0693(5) Uani 1 1 d . . .
Cl4 Cl 0.60689(11) 0.44561(12) 0.07714(5) 0.0626(4) Uani 1 1 d . . .
N1 N 0.3462(2) 0.1322(2) 0.81736(11) 0.0191(5) Uani 1 1 d . . .
N2 N 0.4427(2) 0.2198(2) 0.89761(11) 0.0181(6) Uani 1 1 d . . .
N3 N 0.6300(2) 0.2109(2) 0.89711(11) 0.0202(6) Uani 1 1 d . . .
N4 N 0.4855(2) 0.0005(2) 0.89033(11) 0.0202(6) Uani 1 1 d . . .
N5 N 0.64704(19) 0.0025(2) 0.84595(11) 0.0173(5) Uani 1 1 d . . .
N6 N 0.6697(2) 0.1565(2) 0.78198(11) 0.0179(6) Uani 1 1 d . . .
N7 N 0.5136(2) 0.3229(2) 0.80686(12) 0.0204(6) Uani 1 1 d . . .
N8 N 0.4728(2) 0.1870(2) 0.73194(11) 0.0169(5) Uani 1 1 d . . .
N9 N 0.4869(2) -0.0060(2) 0.76070(11) 0.0185(6) Uani 1 1 d . . .
N10 N 0.6922(2) 0.9776(2) 0.66843(13) 0.0265(7) Uani 1 1 d . . .
N11 N 0.2214(3) 0.3061(4) 0.6937(2) 0.0556(13) Uani 1 1 d . . .
N12 N 0.7767(2) 0.9811(3) 0.98954(12) 0.0274(7) Uani 1 1 d . . .
O1 O 0.20807(17) 0.1694(2) 0.84744(11) 0.0262(6) Uani 1 1 d . . .
O2 O 0.65094(18) 0.3039(2) 0.96998(10) 0.0260(6) Uani 1 1 d . . .
O3 O 0.52705(18) -0.1402(2) 0.93486(11) 0.0299(6) Uani 1 1 d . . .
O4 O 0.80981(17) 0.0998(2) 0.76290(10) 0.0248(5) Uani 1 1 d . . .
O5 O 0.4876(2) 0.45008(19) 0.75033(10) 0.0289(6) Uani 1 1 d . . .
O6 O 0.4557(2) -0.05702(19) 0.67779(10) 0.0287(6) Uani 1 1 d . . .
O7 O 0.3107(2) 0.3606(3) 1.01211(13) 0.0448(9) Uani 1 1 d . . .
O8 O 0.86199(18) -0.19550(19) 0.88307(10) 0.0236(5) Uani 1 1 d . . .
O9 O 0.4069(2) 0.2629(2) 0.57830(10) 0.0307(6) Uani 1 1 d . . .
O10 O 0.6518(3) 1.0590(2) 0.66707(14) 0.0497(9) Uani 1 1 d . . .
O11 O 0.6806(3) 0.9189(3) 0.70413(14) 0.0534(9) Uani 1 1 d . . .
O12 O 0.7429(4) 0.9562(3) 0.63544(19) 0.0862(16) Uani 1 1 d . . .
O13 O 0.2415(3) 0.3601(5) 0.6573(2) 0.115(2) Uani 1 1 d . . .
O14 O 0.1677(4) 0.2326(4) 0.68436(19) 0.0853(16) Uani 1 1 d . . .
O15 O 0.2525(3) 0.3241(3) 0.73825(17) 0.0607(10) Uani 1 1 d . . .
O16 O 0.8501(2) 0.9898(3) 0.96793(12) 0.0422(8) Uani 1 1 d . . .
O17 O 0.7126(2) 1.0436(2) 0.98168(12) 0.0396(7) Uani 1 1 d . . .
O18 O 0.7672(2) 0.9094(2) 1.01864(13) 0.0433(8) Uani 1 1 d . . .
ClS Cl 0.0958(2) 0.48709(18) -0.01328(9) 0.1401(12) Uani 1 1 d D . .
C1S C 0.0432(8) 0.5123(10) 0.0411(5) 0.085(5) Uani 0.50 1 d PD . .
H1SA H 0.0629 0.5779 0.0559 0.101 Uiso 0.50 1 calc PR . .
H1SB H 0.0565 0.4599 0.0678 0.101 Uiso 0.50 1 calc PR . .

loop_
_atom_site_aniso_label
_atom_site_aniso_U_11
_atom_site_aniso_U_22
_atom_site_aniso_U_33
_atom_site_aniso_U_23
_atom_site_aniso_U_13
_atom_site_aniso_U_12
Eu1 0.01461(8) 0.01444(8) 0.01508(8) 0.00138(6) 0.00320(5) 0.00026(6)
C1 0.0196(17) 0.0264(18) 0.0282(19) -0.0068(15) 0.0002(14) -0.0006(14)
C2 0.0178(18) 0.035(2) 0.038(2) -0.0155(17) 0.0013(15) -0.0011(15)
C3 0.0178(16) 0.0161(15) 0.0265(18) 0.0028(13) 0.0036(13) 0.0002(12)
C4 0.0192(16) 0.0166(15) 0.0214(16) 0.0014(13) 0.0043(13) -0.0019(12)
C5 0.0224(18) 0.0247(18) 0.0292(19) -0.0054(15) 0.0104(15) -0.0051(14)
C6 0.032(2) 0.0267(19) 0.028(2) -0.0081(15) 0.0164(16) -0.0052(16)
C7 0.030(2) 0.0224(18) 0.0208(17) -0.0039(14) 0.0071(14) -0.0044(14)
C8 0.0241(17) 0.0182(16) 0.0170(16) 0.0032(13) 0.0035(13) -0.0001(13)
C9 0.0212(17) 0.0215(17) 0.0179(16) 0.0012(13) 0.0011(13) -0.0028(13)
C10 0.0200(18) 0.041(2) 0.030(2) -0.0063(17) -0.0005(15) -0.0013(16)
C11 0.0175(17) 0.0287(19) 0.0283(19) -0.0014(15) 0.0019(14) -0.0016(14)
C12 0.0203(18) 0.032(2) 0.032(2) 0.0141(16) 0.0110(15) 0.0041(15)
C13 0.024(2) 0.043(3) 0.061(3) 0.031(2) 0.021(2) 0.0112(18)
C14 0.0191(16) 0.0220(17) 0.0202(16) 0.0052(13) 0.0034(13) -0.0010(13)
C15 0.0154(15) 0.0175(15) 0.0174(15) -0.0001(12) 0.0017(12) -0.0020(12)
C16 0.0207(16) 0.0197(16) 0.0162(15) 0.0014(13) 0.0021(12) -0.0002(13)
C17 0.0187(15) 0.0202(15) 0.0176(15) -0.0043(13) -0.0001(12) 0.0030(13)
C18 0.0171(16) 0.0204(16) 0.0166(15) -0.0036(12) 0.0052(12) -0.0001(12)
C19 0.0179(16) 0.0187(16) 0.0162(15) -0.0018(12) 0.0025(12) -0.0024(12)
C20 0.0185(16) 0.0232(17) 0.0205(16) -0.0001(14) 0.0057(13) -0.0042(13)
C21 0.029(2) 0.031(2) 0.044(2) 0.0160(18) 0.0157(18) 0.0008(17)
C22 0.0265(19) 0.0206(17) 0.0271(19) 0.0089(14) 0.0074(15) -0.0012(14)
C23 0.055(3) 0.0199(18) 0.0240(19) -0.0021(15) 0.0013(18) -0.0051(18)
C24 0.053(3) 0.0175(17) 0.0250(19) -0.0013(15) 0.0113(18) -0.0072(17)
C25 0.0238(17) 0.0133(16) 0.0258(17) 0.0022(13) 0.0054(14) -0.0002(13)
C26 0.0151(16) 0.0193(16) 0.0223(17) 0.0016(13) 0.0038(13) -0.0006(12)
C27 0.0200(17) 0.0214(17) 0.0216(17) 0.0053(13) 0.0028(13) 0.0009(13)
C28 0.0217(18) 0.0309(19) 0.0172(16) 0.0054(14) 0.0009(13) -0.0021(14)
C29 0.0239(17) 0.0244(18) 0.0196(16) -0.0019(14) 0.0013(13) -0.0026(14)
C30 0.0182(16) 0.0193(17) 0.0192(16) 0.0001(12) 0.0019(12) -0.0021(12)
C31 0.0208(17) 0.0196(16) 0.0201(16) -0.0028(13) 0.0049(13) -0.0014(13)
C32 0.042(2) 0.0187(19) 0.032(2) -0.0009(15) 0.0004(18) 0.0003(16)
C33 0.034(2) 0.0152(17) 0.0281(19) 0.0003(13) 0.0056(16) -0.0005(14)
C34 0.043(3) 0.056(3) 0.039(3) -0.027(2) 0.019(2) -0.014(2)
C35 0.028(2) 0.038(2) 0.031(2) 0.0152(17) 0.0088(16) 0.0150(17)
C36 0.055(3) 0.038(2) 0.0200(18) 0.0098(18) -0.0030(18) 0.002(2)
C37 0.047(3) 0.036(2) 0.027(2) 0.0003(18) -0.0016(18) -0.008(2)
C38 0.029(3) 0.112(5) 0.058(3) 0.043(4) 0.012(2) 0.022(3)
Cl1 0.0390(6) 0.0439(6) 0.0286(5) -0.0042(4) 0.0053(4) -0.0144(5)
Cl2 0.1181(14) 0.0420(7) 0.0556(9) -0.0168(7) -0.0029(9) -0.0090(8)
Cl3 0.0648(9) 0.0707(9) 0.0646(9) 0.0377(8) -0.0352(7) -0.0343(7)
Cl4 0.0622(9) 0.0751(10) 0.0472(7) -0.0242(7) -0.0121(6) 0.0256(7)
N1 0.0179(13) 0.0197(13) 0.0196(13) 0.0003(12) 0.0018(10) 0.0008(11)
N2 0.0221(14) 0.0156(13) 0.0168(13) 0.0016(11) 0.0035(11) -0.0004(11)
N3 0.0186(14) 0.0206(14) 0.0215(14) 0.0006(12) 0.0025(11) -0.0011(11)
N4 0.0199(14) 0.0196(14) 0.0219(15) 0.0056(11) 0.0062(11) 0.0009(11)
N5 0.0138(13) 0.0205(14) 0.0178(13) 0.0015(11) 0.0031(10) -0.0019(11)
N6 0.0197(14) 0.0170(14) 0.0177(13) 0.0026(10) 0.0053(11) -0.0040(10)
N7 0.0273(16) 0.0152(13) 0.0191(14) 0.0011(11) 0.0046(12) 0.0009(11)
N8 0.0178(14) 0.0164(13) 0.0169(13) 0.0021(10) 0.0034(11) -0.0005(10)
N9 0.0184(14) 0.0154(13) 0.0222(14) -0.0006(11) 0.0051(11) 0.0003(11)
N10 0.0279(17) 0.0237(16) 0.0286(17) -0.0035(13) 0.0072(13) -0.0027(13)
N11 0.049(3) 0.064(3) 0.055(3) 0.016(3) 0.015(2) 0.029(2)
N12 0.0315(18) 0.0306(17) 0.0206(15) -0.0059(13) 0.0050(13) -0.0083(14)
O1 0.0160(12) 0.0304(14) 0.0329(15) -0.0063(12) 0.0062(11) -0.0017(10)
O2 0.0225(13) 0.0346(15) 0.0208(13) -0.0063(11) 0.0009(10) -0.0049(11)
O3 0.0215(13) 0.0316(14) 0.0384(16) 0.0185(13) 0.0123(11) 0.0063(11)
O4 0.0192(12) 0.0290(13) 0.0277(13) 0.0074(11) 0.0104(10) 0.0018(10)
O5 0.0464(17) 0.0161(12) 0.0243(14) 0.0035(10) 0.0032(12) -0.0005(11)
O6 0.0421(17) 0.0192(13) 0.0242(14) -0.0047(11) 0.0006(12) -0.0019(11)
O7 0.0366(17) 0.059(2) 0.0425(18) -0.0303(16) 0.0221(14) -0.0138(15)
O8 0.0222(13) 0.0273(13) 0.0219(13) 0.0048(10) 0.0057(10) 0.0098(10)
O9 0.0400(17) 0.0316(15) 0.0193(13) 0.0064(11) -0.0033(11) -0.0013(12)
O10 0.063(2) 0.0316(17) 0.055(2) 0.0018(16) 0.0045(18) 0.0110(16)
O11 0.054(2) 0.056(2) 0.051(2) 0.0266(18) 0.0072(17) 0.0047(18)
O12 0.108(4) 0.069(3) 0.095(3) 0.003(3) 0.079(3) 0.018(3)
O13 0.063(3) 0.193(6) 0.093(4) 0.086(4) 0.027(3) 0.047(4)
O14 0.112(4) 0.061(3) 0.077(3) -0.026(2) -0.026(3) 0.029(3)
O15 0.069(3) 0.054(2) 0.061(3) -0.010(2) 0.019(2) 0.000(2)
O16 0.0350(17) 0.059(2) 0.0356(17) -0.0197(15) 0.0184(14) -0.0201(15)
O17 0.050(2) 0.0357(17) 0.0349(17) 0.0042(13) 0.0117(14) 0.0102(14)
O18 0.048(2) 0.0391(17) 0.0443(19) 0.0154(15) 0.0152(15) 0.0054(15)
ClS 0.247(3) 0.0922(16) 0.0890(15) -0.0019(13) 0.0550(19) -0.0866(19)
C1S 0.065(8) 0.049(7) 0.135(14) -0.025(8) -0.016(9) 0.012(6)

loop_
_atom_type_symbol
_atom_type_description
_atom_type_scat_dispersion_real
_atom_type_scat_dispersion_imag
_atom_type_scat_source
C C 0.0033 0.0016 'International Tables Vol C Tables 4.2.6.8 and 6.1.1.4'
H H 0.0000 0.0000 'International Tables Vol C Tables 4.2.6.8 and 6.1.1.4'
N N 0.0061 0.0033 'International Tables Vol C Tables 4.2.6.8 and 6.1.1.4'
O O 0.0106 0.0060 'International Tables Vol C Tables 4.2.6.8 and 6.1.1.4'
Cl Cl 0.1484 0.1585 'International Tables Vol C Tables 4.2.6.8 and 6.1.1.4'
Eu Eu -0.1578 3.6682 'International Tables Vol C Tables 4.2.6.8 and 6.1.1.4'

loop_
_geom_angle_atom_site_label_1
_geom_angle_atom_site_label_2
_geom_angle_atom_site_label_3
_geom_angle
_geom_angle_site_symmetry_1
_geom_angle_site_symmetry_3
_geom_angle_publ_flag
N1 Eu1 N6 148.25(9) . . ?
N1 Eu1 N3 127.89(9) . . ?
N6 Eu1 N3 77.79(9) . . ?
N1 Eu1 N9 78.71(9) . . ?
N6 Eu1 N9 84.95(9) . . ?
N3 Eu1 N9 148.47(9) . . ?
N1 Eu1 N2 63.64(9) . . ?
N6 Eu1 N2 136.74(9) . . ?
N3 Eu1 N2 64.25(9) . . ?
N9 Eu1 N2 138.27(9) . . ?
N1 Eu1 N4 77.46(9) . . ?
N6 Eu1 N4 127.37(9) . . ?
N3 Eu1 N4 87.12(10) . . ?
N9 Eu1 N4 82.65(10) . . ?
N2 Eu1 N4 72.62(9) . . ?
N1 Eu1 N8 75.09(9) . . ?
N6 Eu1 N8 73.30(9) . . ?
N3 Eu1 N8 132.82(9) . . ?
N9 Eu1 N8 63.92(9) . . ?
N2 Eu1 N8 118.26(9) . . ?
N4 Eu1 N8 140.01(9) . . ?
N1 Eu1 N5 133.99(9) . . ?
N6 Eu1 N5 63.90(9) . . ?
N3 Eu1 N5 75.50(9) . . ?
N9 Eu1 N5 73.23(9) . . ?
N2 Eu1 N5 120.86(9) . . ?
N4 Eu1 N5 63.53(9) . . ?
N8 Eu1 N5 120.88(9) . . ?
N1 Eu1 N7 88.48(10) . . ?
N6 Eu1 N7 79.94(9) . . ?
N3 Eu1 N7 75.68(10) . . ?
N9 Eu1 N7 127.17(9) . . ?
N2 Eu1 N7 71.51(9) . . ?
N4 Eu1 N7 144.07(9) . . ?
N8 Eu1 N7 63.25(9) . . ?
N5 Eu1 N7 137.51(9) . . ?
N1 C1 C2 104.3(3) . . ?
N1 C1 H1A 110.9 . . ?
C2 C1 H1A 110.9 . . ?
N1 C1 H1B 110.9 . . ?
C2 C1 H1B 110.9 . . ?
H1A C1 H1B 108.9 . . ?
O1 C2 C1 104.3(3) . . ?
O1 C2 H2A 110.9 . . ?
C1 C2 H2A 110.9 . . ?
O1 C2 H2B 110.9 . . ?
C1 C2 H2B 110.9 . . ?
H2A C2 H2B 108.9 . . ?
N1 C3 O1 119.0(3) . . ?
N1 C3 C4 122.0(3) . . ?
O1 C3 C4 119.0(3) . . ?
N2 C4 C5 123.6(3) . . ?
N2 C4 C3 112.6(3) . . ?
C5 C4 C3 123.8(3) . . ?
C4 C5 C6 117.9(3) . . ?
C4 C5 H5 121.1 . . ?
C6 C5 H5 121.1 . . ?
O7 C6 C7 124.4(4) . . ?
O7 C6 C5 116.0(4) . . ?
C7 C6 C5 119.6(3) . . ?
C6 C7 C8 117.9(3) . . ?
C6 C7 H7 121.1 . . ?
C8 C7 H7 121.1 . . ?
N2 C8 C7 123.7(3) . . ?
N2 C8 C9 113.1(3) . . ?
C7 C8 C9 123.2(3) . . ?
N3 C9 O2 119.5(3) . . ?
N3 C9 C8 122.9(3) . . ?
O2 C9 C8 117.5(3) . . ?
O2 C10 C11 104.4(3) . . ?
O2 C10 H10A 110.9 . . ?
C11 C10 H10A 110.9 . . ?
O2 C10 H10B 110.9 . . ?
C11 C10 H10B 110.9 . . ?
H10A C10 H10B 108.9 . . ?
N3 C11 C10 103.9(3) . . ?
N3 C11 H11A 111.0 . . ?
C10 C11 H11A 111.0 . . ?
N3 C11 H11B 111.0 . . ?
C10 C11 H11B 111.0 . . ?
H11A C11 H11B 109.0 . . ?
N4 C12 C13 104.6(3) . . ?
N4 C12 H12A 110.8 . . ?
C13 C12 H12A 110.8 . . ?
N4 C12 H12B 110.8 . . ?
C13 C12 H12B 110.8 . . ?
H12A C12 H12B 108.9 . . ?
O3 C13 C12 104.3(3) . . ?
O3 C13 H13A 110.9 . . ?
C12 C13 H13A 110.9 . . ?
O3 C13 H13B 110.9 . . ?
C12 C13 H13B 110.9 . . ?
H13A C13 H13B 108.9 . . ?
N4 C14 O3 119.3(3) . . ?
N4 C14 C15 122.9(3) . . ?
O3 C14 C15 117.8(3) . . ?
N5 C15 C16 124.3(3) . . ?
N5 C15 C14 112.9(3) . . ?
C16 C15 C14 122.8(3) . . ?
C15 C16 C17 117.5(3) . . ?
C15 C16 H16 121.2 . . ?
C17 C16 H16 121.2 . . ?
O8 C17 C16 124.7(3) . . ?
O8 C17 C18 116.7(3) . . ?
C16 C17 C18 118.6(3) . . ?
C19 C18 C17 118.7(3) . . ?
C19 C18 H18 120.7 . . ?
C17 C18 H18 120.7 . . ?
N5 C19 C18 123.7(3) . . ?
N5 C19 C20 112.8(3) . . ?
C18 C19 C20 123.5(3) . . ?
N6 C20 O4 119.1(3) . . ?
N6 C20 C19 122.6(3) . . ?
O4 C20 C19 118.3(3) . . ?
O4 C21 C22 104.5(3) . . ?
O4 C21 H21A 110.9 . . ?
C22 C21 H21A 110.9 . . ?
O4 C21 H21B 110.9 . . ?
C22 C21 H21B 110.9 . . ?
H21A C21 H21B 108.9 . . ?
N6 C22 C21 103.8(3) . . ?
N6 C22 H22A 111.0 . . ?
C21 C22 H22A 111.0 . . ?
N6 C22 H22B 111.0 . . ?
C21 C22 H22B 111.0 . . ?
H22A C22 H22B 109.0 . . ?
N7 C23 C24 104.3(3) . . ?
N7 C23 H23A 110.9 . . ?
C24 C23 H23A 110.9 . . ?
N7 C23 H23B 110.9 . . ?
C24 C23 H23B 110.9 . . ?
H23A C23 H23B 108.9 . . ?
O5 C24 C23 104.2(3) . . ?
O5 C24 H24A 110.9 . . ?
C23 C24 H24A 110.9 . . ?
O5 C24 H24B 110.9 . . ?
C23 C24 H24B 110.9 . . ?
H24A C24 H24B 108.9 . . ?
N7 C25 O5 119.1(3) . . ?
N7 C25 C26 122.8(3) . . ?
O5 C25 C26 118.0(3) . . ?
N8 C26 C27 124.2(3) . . ?
N8 C26 C25 113.1(3) . . ?
C27 C26 C25 122.6(3) . . ?
C26 C27 C28 117.9(3) . . ?
C26 C27 H27 121.1 . . ?
C28 C27 H27 121.1 . . ?
O9 C28 C29 116.4(3) . . ?
O9 C28 C27 124.4(3) . . ?
C29 C28 C27 119.1(3) . . ?
C30 C29 C28 118.1(3) . . ?
C30 C29 H29 120.9 . . ?
C28 C29 H29 120.9 . . ?
N8 C30 C29 124.1(3) . . ?
N8 C30 C31 113.3(3) . . ?
C29 C30 C31 122.7(3) . . ?
N9 C31 O6 119.5(3) . . ?
N9 C31 C30 122.6(3) . . ?
O6 C31 C30 117.9(3) . . ?
O6 C32 C33 103.9(3) . . ?
O6 C32 H32A 111.0 . . ?
C33 C32 H32A 111.0 . . ?
O6 C32 H32B 111.0 . . ?
C33 C32 H32B 111.0 . . ?
H32A C32 H32B 109.0 . . ?
N9 C33 C32 104.1(3) . . ?
N9 C33 H33A 110.9 . . ?
C32 C33 H33A 110.9 . . ?
N9 C33 H33B 110.9 . . ?
C32 C33 H33B 110.9 . . ?
H33A C33 H33B 109.0 . . ?
O7 C34 H34A 109.5 . . ?
O7 C34 H34B 109.5 . . ?
H34A C34 H34B 109.5 . . ?
O7 C34 H34C 109.5 . . ?
H34A C34 H34C 109.5 . . ?
H34B C34 H34C 109.5 . . ?
O8 C35 H35A 109.5 . . ?
O8 C35 H35B 109.5 . . ?
H35A C35 H35B 109.5 . . ?
O8 C35 H35C 109.5 . . ?
H35A C35 H35C 109.5 . . ?
H35B C35 H35C 109.5 . . ?
O9 C36 H36A 109.5 . . ?
O9 C36 H36B 109.5 . . ?
H36A C36 H36B 109.5 . . ?
O9 C36 H36C 109.5 . . ?
H36A C36 H36C 109.5 . . ?
H36B C36 H36C 109.5 . . ?
Cl2 C37 Cl1 110.5(2) . . ?
Cl2 C37 H37A 109.6 . . ?
Cl1 C37 H37A 109.6 . . ?
Cl2 C37 H37B 109.6 . . ?
Cl1 C37 H37B 109.6 . . ?
H37A C37 H37B 108.1 . . ?
Cl4 C38 Cl3 112.4(3) . . ?
Cl4 C38 H38A 109.1 . . ?
Cl3 C38 H38A 109.1 . . ?
Cl4 C38 H38B 109.1 . . ?
Cl3 C38 H38B 109.1 . . ?
H38A C38 H38B 107.9 . . ?
C3 N1 C1 106.8(3) . . ?
C3 N1 Eu1 120.2(2) . . ?
C1 N1 Eu1 133.0(2) . . ?
C8 N2 C4 117.3(3) . . ?
C8 N2 Eu1 121.1(2) . . ?
C4 N2 Eu1 121.6(2) . . ?
C9 N3 C11 106.6(3) . . ?
C9 N3 Eu1 118.6(2) . . ?
C11 N3 Eu1 134.5(2) . . ?
C14 N4 C12 106.4(3) . . ?
C14 N4 Eu1 118.8(2) . . ?
C12 N4 Eu1 134.7(2) . . ?
C15 N5 C19 117.0(3) . . ?
C15 N5 Eu1 121.9(2) . . ?
C19 N5 Eu1 121.1(2) . . ?
C20 N6 C22 106.9(3) . . ?
C20 N6 Eu1 119.4(2) . . ?
C22 N6 Eu1 133.5(2) . . ?
C25 N7 C23 106.3(3) . . ?
C25 N7 Eu1 118.7(2) . . ?
C23 N7 Eu1 135.0(2) . . ?
C30 N8 C26 116.6(3) . . ?
C30 N8 Eu1 121.2(2) . . ?
C26 N8 Eu1 122.1(2) . . ?
C31 N9 C33 105.8(3) . . ?
C31 N9 Eu1 118.7(2) . . ?
C33 N9 Eu1 135.0(2) . . ?
O12 N10 O10 120.2(4) . . ?
O12 N10 O11 120.6(4) . . ?
O10 N10 O11 119.2(4) . . ?
O15 N11 O13 120.7(6) . . ?
O15 N11 O14 119.9(5) . . ?
O13 N11 O14 119.4(6) . . ?
O18 N12 O16 119.5(4) . . ?
O18 N12 O17 120.0(3) . . ?
O16 N12 O17 120.5(4) . . ?
C3 O1 C2 105.4(3) . . ?
C9 O2 C10 105.5(3) . . ?
C14 O3 C13 105.3(3) . . ?
C20 O4 C21 105.6(3) . . ?
C25 O5 C24 106.0(3) . . ?
C31 O6 C32 105.7(3) . . ?
C6 O7 C34 118.0(3) . . ?
C17 O8 C35 117.2(3) . . ?
C28 O9 C36 117.3(3) . . ?
C1S ClS C1S 78.2(7) . 3_565 ?
ClS C1S ClS 101.8(7) . 3_565 ?
ClS C1S H1SA 111.4 . . ?
ClS C1S H1SA 111.4 3_565 . ?
ClS C1S H1SB 111.4 . . ?
ClS C1S H1SB 111.4 3_565 . ?
H1SA C1S H1SB 109.3 . . ?

loop_
_geom_bond_atom_site_label_1
_geom_bond_atom_site_label_2
_geom_bond_distance
_geom_bond_site_symmetry_2
_geom_bond_publ_flag
Eu1 N1 2.504(3) . ?
Eu1 N6 2.521(3) . ?
Eu1 N3 2.528(3) . ?
Eu1 N9 2.539(3) . ?
Eu1 N2 2.541(3) . ?
Eu1 N4 2.546(3) . ?
Eu1 N8 2.551(3) . ?
Eu1 N5 2.553(3) . ?
Eu1 N7 2.569(3) . ?
C1 N1 1.472(4) . ?
C1 C2 1.525(5) . ?
C1 H1A 0.9900 . ?
C1 H1B 0.9900 . ?
C2 O1 1.472(5) . ?
C2 H2A 0.9900 . ?
C2 H2B 0.9900 . ?
C3 N1 1.280(4) . ?
C3 O1 1.336(4) . ?
C3 C4 1.463(5) . ?
C4 N2 1.341(4) . ?
C4 C5 1.382(5) . ?
C5 C6 1.393(5) . ?
C5 H5 0.9500 . ?
C6 O7 1.345(4) . ?
C6 C7 1.385(5) . ?
C7 C8 1.386(5) . ?
C7 H7 0.9500 . ?
C8 N2 1.340(4) . ?
C8 C9 1.473(5) . ?
C9 N3 1.275(4) . ?
C9 O2 1.337(4) . ?
C10 O2 1.466(5) . ?
C10 C11 1.536(5) . ?
C10 H10A 0.9900 . ?
C10 H10B 0.9900 . ?
C11 N3 1.482(4) . ?
C11 H11A 0.9900 . ?
C11 H11B 0.9900 . ?
C12 N4 1.481(4) . ?
C12 C13 1.523(5) . ?
C12 H12A 0.9900 . ?
C12 H12B 0.9900 . ?
C13 O3 1.473(5) . ?
C13 H13A 0.9900 . ?
C13 H13B 0.9900 . ?
C14 N4 1.276(4) . ?
C14 O3 1.343(4) . ?
C14 C15 1.468(5) . ?
C15 N5 1.334(4) . ?
C15 C16 1.386(5) . ?
C16 C17 1.397(5) . ?
C16 H16 0.9500 . ?
C17 O8 1.334(4) . ?
C17 C18 1.401(5) . ?
C18 C19 1.367(5) . ?
C18 H18 0.9500 . ?
C19 N5 1.345(4) . ?
C19 C20 1.473(5) . ?
C20 N6 1.274(5) . ?
C20 O4 1.335(4) . ?
C21 O4 1.465(5) . ?
C21 C22 1.529(5) . ?
C21 H21A 0.9900 . ?
C21 H21B 0.9900 . ?
C22 N6 1.480(4) . ?
C22 H22A 0.9900 . ?
C22 H22B 0.9900 . ?
C23 N7 1.484(5) . ?
C23 C24 1.529(5) . ?
C23 H23A 0.9900 . ?
C23 H23B 0.9900 . ?
C24 O5 1.457(5) . ?
C24 H24A 0.9900 . ?
C24 H24B 0.9900 . ?
C25 N7 1.276(5) . ?
C25 O5 1.339(4) . ?
C25 C26 1.459(5) . ?
C26 N8 1.344(4) . ?
C26 C27 1.374(5) . ?
C27 C28 1.395(5) . ?
C27 H27 0.9500 . ?
C28 O9 1.345(4) . ?
C28 C29 1.391(5) . ?
C29 C30 1.376(5) . ?
C29 H29 0.9500 . ?
C30 N8 1.341(4) . ?
C30 C31 1.469(5) . ?
C31 N9 1.282(4) . ?
C31 O6 1.330(4) . ?
C32 O6 1.459(5) . ?
C32 C33 1.532(6) . ?
C32 H32A 0.9900 . ?
C32 H32B 0.9900 . ?
C33 N9 1.479(4) . ?
C33 H33A 0.9900 . ?
C33 H33B 0.9900 . ?
C34 O7 1.442(5) . ?
C34 H34A 0.9800 . ?
C34 H34B 0.9800 . ?
C34 H34C 0.9800 . ?
C35 O8 1.446(4) . ?
C35 H35A 0.9800 . ?
C35 H35B 0.9800 . ?
C35 H35C 0.9800 . ?
C36 O9 1.434(5) . ?
C36 H36A 0.9800 . ?
C36 H36B 0.9800 . ?
C36 H36C 0.9800 . ?
C37 Cl2 1.757(5) . ?
C37 Cl1 1.759(4) . ?
C37 H37A 0.9900 . ?
C37 H37B 0.9900 . ?
C38 Cl4 1.743(5) . ?
C38 Cl3 1.746(7) . ?
C38 H38A 0.9900 . ?
C38 H38B 0.9900 . ?
N10 O12 1.207(5) . ?
N10 O10 1.235(4) . ?
N10 O11 1.237(4) . ?
N11 O15 1.221(6) . ?
N11 O13 1.244(6) . ?
N11 O14 1.261(7) . ?
N12 O18 1.237(4) . ?
N12 O16 1.245(4) . ?
N12 O17 1.247(4) . ?
ClS C1S 1.693(13) . ?
ClS C1S 2.059(11) 3_565 ?
C1S ClS 2.059(11) 3_565 ?
C1S H1SA 0.9900 . ?
C1S H1SB 0.9900 . ?
